data_7105178
loop_
_publ_author_name
'Guillerm, Vincent'
'Gross, Silvia'
'Serre, Christian'
'Devic, Thomas'
'Bauer, Matthias'
'F\'erey, G\'erard'

_publ_section_title
;
 A zirconium methacrylate oxocluster as precursor for the
 low-temperature synthesis of porous zirconium(IV) dicarboxylates.
;
_journal_issue 5
_journal_name_full 'Chemical communications (Cambridge, England)'
_journal_page_first 767
_journal_page_last 769
_journal_paper_doi 10.1039/b914919h
_journal_volume 46
_journal_year 2010
_chemical_formula_sum 'C24 O16 Zr3'
_chemical_formula_weight 817.91
_chemical_name_systematic ' ?'
_space_group_IT_number 225
_symmetry_cell_setting cubic
_symmetry_space_group_name_Hall '-F 4 2 3'
_symmetry_space_group_name_H-M 'F m -3 m'
_audit_creation_date 2009-10-19T15:10
_audit_creation_method 'from EXP file using GSAS2CIF'
_audit_update_record ' 2009-10-19T15:10  Initial CIF as created by GSAS2CIF'
_cell_angle_alpha 90.0
_cell_angle_beta 90.0
_cell_angle_gamma 90.0
_cell_formula_units_Z 8
_cell_length_a 20.9550(23)
_cell_length_b 20.955
_cell_length_c 20.955
_cell_volume 9201.6(30)
_computing_structure_refinement Fullprof
_diffrn_radiation_polarisn_ratio 0.55
_diffrn_radiation_probe x-ray
_diffrn_radiation_type Copper
_diffrn_radiation_wavelength 1.54060
_exptl_absorpt_correction_T_max 1.00000
_exptl_absorpt_correction_T_min 1.00000
_exptl_absorpt_process_details
;   Fullprof Absorption/surface roughness correction: function number 0
 No correction is applied.
;
_pd_block_id 2009-10-19T15:10|START|Serre|XRAY
_pd_calc_method 'Rietveld Refinement'
_pd_instr_location
; 
Institut Lavoisier, Bruker D5000, Versailles, France
;
_pd_meas_2theta_range_inc 0.02
_pd_meas_2theta_range_max 60.0
_pd_meas_2theta_range_min 3.0
_pd_meas_number_of_points 2851
_pd_phase_name 'from C:/Documents and Settings/Stu/Bureau/ZrMu/Zr6muconate_vrai.ci'
_pd_proc_2theta_range_inc 0.02
_pd_proc_2theta_range_max 60.01516
_pd_proc_2theta_range_min 3.01516
_pd_proc_info_datetime 2009-10-19T15:10:20
_pd_proc_info_excluded_regions
; 
 Two areas excluded due to the aluminum sample holder
 37.40       39.00
 44.00       45.00
;
_pd_proc_ls_background_function
;   Fullprof Background function with 36 terms.
 Linear interpolation
      1:    963.232     2:    716.751     3:    823.193     4:    1313.36    
      5:    283.464     6:    228.586     7:    190.434     8:    235.648    
      9:    172.557    10:    196.912    11:    121.464    12:    227.848    
     13:    196.567    14:    231.579    15:    265.885    16:    219.492    
     17:    212.505    18:    235.540    19:    184.300    20:    159.625    
     21:    166.558    22:    140.408    23:    198.175    24:    160.725    
     25:    162.535    26:    190.939    27:    153.900    28:    114.947    
     29:    109.620    30:    155.673    31:    119.606    32:    115.184    
     33:    113.131    34:    157.021    35:    121.358    36:    119.114    
;
_pd_proc_ls_peak_cutoff 0.01000
_pd_proc_ls_profile_function
;
 CW Profile function number 3 with  19 terms
 Pseudovoigt profile coefficients as parameterized in
 P. Thompson, D.E. Cox & J.B. Hastings (1987). J. Appl. Cryst.,20,79-83.
 Asymmetry correction of L.W. Finger, D.E. Cox & A. P. Jephcoat (1994).
 J. Appl. Cryst.,27,892-900.
 Peak tails are ignored  where the intensity is below 0.0100 times the peak
   Aniso. broadening axis   0.0   0.0   1.0
;
_pd_proc_ls_prof_R_factor 0.0880
_pd_proc_ls_prof_wR_expected 0.0511
_pd_proc_ls_prof_wR_factor 0.1150
_pd_proc_number_of_points 2851
_pd_spec_mounting ' ?'
_refine_ls_goodness_of_fit_all 2.70
_refine_ls_matrix_type full
_refine_ls_number_parameters 39
_refine_ls_number_restraints 0
_refine_ls_R_Fsqd_factor 0.16648
_refine_ls_shift/su_max 2.66
_refine_ls_shift/su_mean 0.42
_reflns_d_resolution_high 1.562
_reflns_d_resolution_low 12.098
_reflns_limit_h_max 13
_reflns_limit_h_min 1
_reflns_limit_k_max 9
_reflns_limit_k_min 0
_reflns_limit_l_max 7
_reflns_limit_l_min 0
_reflns_number_total 95
_cod_data_source_file b914919h.txt
_cod_data_source_block START_publ
_cod_depositor_comments
;
The following automatic conversions were performed:
'_geom_bond_publ_flag' value 'N' changed to 'n' according to
'/home/saulius/struct/CIF-dictionaries/cif_core.dic' dictionary named
'cif_core.dic' version 2.4.1 from 2010-06-29 (21
time).

'_geom_angle_publ_flag' value 'N' changed to 'n' according to
'/home/saulius/struct/CIF-dictionaries/cif_core.dic' dictionary named
'cif_core.dic' version 2.4.1 from 2010-06-29 (39 times).

Automatic conversion script
Id: cif_fix_enum 1527 2010-12-29 10:47:43Z saulius 
;
_cod_database_code 7105178
_fullprof_exptl_extinct_corr_t_min 1.00000
_fullprof_exptl_extinct_corr_t_max 1.00000

loop_
_symmetry_equiv_pos_site_id
_symmetry_equiv_pos_as_xyz
1 +x,+y,+z
2 +z,+x,+y
3 +y,+z,+x
4 +x,+y,-z
5 -z,+x,+y
6 +y,-z,+x
7 -z,+x,-y
8 -y,-z,+x
9 +y,-z,-x
10 -x,+y,-z
11 -z,-x,+y
12 +x,-y,-z
13 +y,+x,+z
14 +z,+y,+x
15 +x,+z,+y
16 +y,+x,-z
17 -z,+y,+x
18 +x,-z,+y
19 -z,+y,-x
20 -x,-z,+y
21 +x,-z,-y
22 -y,+x,-z
23 -z,-y,+x
24 +y,-x,-z
-1 -x,-y,-z
-2 -z,-x,-y
-3 -y,-z,-x
-4 -x,-y,+z
-5 +z,-x,-y
-6 -y,+z,-x
-7 +z,-x,+y
-8 +y,+z,-x
-9 -y,+z,+x
-10 +x,-y,+z
-11 +z,+x,-y
-12 -x,+y,+z
-13 -y,-x,-z
-14 -z,-y,-x
-15 -x,-z,-y
-16 -y,-x,+z
-17 +z,-y,-x
-18 -x,+z,-y
-19 +z,-y,+x
-20 +x,+z,-y
-21 -x,+z,+y
-22 +y,-x,+z
-23 +z,+y,-x
-24 -y,+x,+z
101 +x,+y+1/2,+z+1/2
102 +z,+x+1/2,+y+1/2
103 +y,+z+1/2,+x+1/2
104 +x,+y+1/2,-z+1/2
105 -z,+x+1/2,+y+1/2
106 +y,-z+1/2,+x+1/2
107 -z,+x+1/2,-y+1/2
108 -y,-z+1/2,+x+1/2
109 +y,-z+1/2,-x+1/2
110 -x,+y+1/2,-z+1/2
111 -z,-x+1/2,+y+1/2
112 +x,-y+1/2,-z+1/2
113 +y,+x+1/2,+z+1/2
114 +z,+y+1/2,+x+1/2
115 +x,+z+1/2,+y+1/2
116 +y,+x+1/2,-z+1/2
117 -z,+y+1/2,+x+1/2
118 +x,-z+1/2,+y+1/2
119 -z,+y+1/2,-x+1/2
120 -x,-z+1/2,+y+1/2
121 +x,-z+1/2,-y+1/2
122 -y,+x+1/2,-z+1/2
123 -z,-y+1/2,+x+1/2
124 +y,-x+1/2,-z+1/2
-101 -x,-y+1/2,-z+1/2
-102 -z,-x+1/2,-y+1/2
-103 -y,-z+1/2,-x+1/2
-104 -x,-y+1/2,+z+1/2
-105 +z,-x+1/2,-y+1/2
-106 -y,+z+1/2,-x+1/2
-107 +z,-x+1/2,+y+1/2
-108 +y,+z+1/2,-x+1/2
-109 -y,+z+1/2,+x+1/2
-110 +x,-y+1/2,+z+1/2
-111 +z,+x+1/2,-y+1/2
-112 -x,+y+1/2,+z+1/2
-113 -y,-x+1/2,-z+1/2
-114 -z,-y+1/2,-x+1/2
-115 -x,-z+1/2,-y+1/2
-116 -y,-x+1/2,+z+1/2
-117 +z,-y+1/2,-x+1/2
-118 -x,+z+1/2,-y+1/2
-119 +z,-y+1/2,+x+1/2
-120 +x,+z+1/2,-y+1/2
-121 -x,+z+1/2,+y+1/2
-122 +y,-x+1/2,+z+1/2
-123 +z,+y+1/2,-x+1/2
-124 -y,+x+1/2,+z+1/2
201 +x+1/2,+y,+z+1/2
202 +z+1/2,+x,+y+1/2
203 +y+1/2,+z,+x+1/2
204 +x+1/2,+y,-z+1/2
205 -z+1/2,+x,+y+1/2
206 +y+1/2,-z,+x+1/2
207 -z+1/2,+x,-y+1/2
208 -y+1/2,-z,+x+1/2
209 +y+1/2,-z,-x+1/2
210 -x+1/2,+y,-z+1/2
211 -z+1/2,-x,+y+1/2
212 +x+1/2,-y,-z+1/2
213 +y+1/2,+x,+z+1/2
214 +z+1/2,+y,+x+1/2
215 +x+1/2,+z,+y+1/2
216 +y+1/2,+x,-z+1/2
217 -z+1/2,+y,+x+1/2
218 +x+1/2,-z,+y+1/2
219 -z+1/2,+y,-x+1/2
220 -x+1/2,-z,+y+1/2
221 +x+1/2,-z,-y+1/2
222 -y+1/2,+x,-z+1/2
223 -z+1/2,-y,+x+1/2
224 +y+1/2,-x,-z+1/2
-201 -x+1/2,-y,-z+1/2
-202 -z+1/2,-x,-y+1/2
-203 -y+1/2,-z,-x+1/2
-204 -x+1/2,-y,+z+1/2
-205 +z+1/2,-x,-y+1/2
-206 -y+1/2,+z,-x+1/2
-207 +z+1/2,-x,+y+1/2
-208 +y+1/2,+z,-x+1/2
-209 -y+1/2,+z,+x+1/2
-210 +x+1/2,-y,+z+1/2
-211 +z+1/2,+x,-y+1/2
-212 -x+1/2,+y,+z+1/2
-213 -y+1/2,-x,-z+1/2
-214 -z+1/2,-y,-x+1/2
-215 -x+1/2,-z,-y+1/2
-216 -y+1/2,-x,+z+1/2
-217 +z+1/2,-y,-x+1/2
-218 -x+1/2,+z,-y+1/2
-219 +z+1/2,-y,+x+1/2
-220 +x+1/2,+z,-y+1/2
-221 -x+1/2,+z,+y+1/2
-222 +y+1/2,-x,+z+1/2
-223 +z+1/2,+y,-x+1/2
-224 -y+1/2,+x,+z+1/2
301 +x+1/2,+y+1/2,+z
302 +z+1/2,+x+1/2,+y
303 +y+1/2,+z+1/2,+x
304 +x+1/2,+y+1/2,-z
305 -z+1/2,+x+1/2,+y
306 +y+1/2,-z+1/2,+x
307 -z+1/2,+x+1/2,-y
308 -y+1/2,-z+1/2,+x
309 +y+1/2,-z+1/2,-x
310 -x+1/2,+y+1/2,-z
311 -z+1/2,-x+1/2,+y
312 +x+1/2,-y+1/2,-z
313 +y+1/2,+x+1/2,+z
314 +z+1/2,+y+1/2,+x
315 +x+1/2,+z+1/2,+y
316 +y+1/2,+x+1/2,-z
317 -z+1/2,+y+1/2,+x
318 +x+1/2,-z+1/2,+y
319 -z+1/2,+y+1/2,-x
320 -x+1/2,-z+1/2,+y
321 +x+1/2,-z+1/2,-y
322 -y+1/2,+x+1/2,-z
323 -z+1/2,-y+1/2,+x
324 +y+1/2,-x+1/2,-z
-301 -x+1/2,-y+1/2,-z
-302 -z+1/2,-x+1/2,-y
-303 -y+1/2,-z+1/2,-x
-304 -x+1/2,-y+1/2,+z
-305 +z+1/2,-x+1/2,-y
-306 -y+1/2,+z+1/2,-x
-307 +z+1/2,-x+1/2,+y
-308 +y+1/2,+z+1/2,-x
-309 -y+1/2,+z+1/2,+x
-310 +x+1/2,-y+1/2,+z
-311 +z+1/2,+x+1/2,-y
-312 -x+1/2,+y+1/2,+z
-313 -y+1/2,-x+1/2,-z
-314 -z+1/2,-y+1/2,-x
-315 -x+1/2,-z+1/2,-y
-316 -y+1/2,-x+1/2,+z
-317 +z+1/2,-y+1/2,-x
-318 -x+1/2,+z+1/2,-y
-319 +z+1/2,-y+1/2,+x
-320 +x+1/2,+z+1/2,-y
-321 -x+1/2,+z+1/2,+y
-322 +y+1/2,-x+1/2,+z
-323 +z+1/2,+y+1/2,-x
-324 -y+1/2,+x+1/2,+z

loop_
_atom_site_type_symbol
_atom_site_label
_atom_site_fract_x
_atom_site_fract_y
_atom_site_fract_z
_atom_site_occupancy
_atom_site_thermal_displace_type
_atom_site_U_iso_or_equiv
_atom_site_symmetry_multiplicity
Zr Zr 0.0 0.0 0.1237 1.0 Uiso 0.0 24
O O1 0.0712 0.0712 0.0712 1.0 Uiso 0.0 32
O O2 0.0988 0.0 0.1743 1.0 Uiso 0.0 96
C C1 0.1563 0.0 0.1563 1.0 Uiso 0.0 48
C C2 0.2033 0.0 0.2033 1.0 Uiso 0.0 48
C C3 0.2626 0.0 0.1851 1.0 Uiso 0.0 96

loop_
_atom_type_symbol
_atom_type_number_in_cell
_atom_type_scat_dispersion_real
_atom_type_scat_dispersion_imag
_atom_type_scat_Cromer_Mann_a1
_atom_type_scat_Cromer_Mann_a2
_atom_type_scat_Cromer_Mann_a3
_atom_type_scat_Cromer_Mann_a4
_atom_type_scat_Cromer_Mann_b1
_atom_type_scat_Cromer_Mann_b2
_atom_type_scat_Cromer_Mann_b3
_atom_type_scat_Cromer_Mann_b4
_atom_type_scat_Cromer_Mann_c
_atom_type_scat_source
Zr 24.0 0.000 0.000 17.8765 1.27618 10.9480 11.9160 5.41732 0.11762 3.65721 87.6627 2.06929 International_Tables_Vol_C
O 128.0 0.000 0.000 3.04850 13.2771 2.28680 5.70110 1.54630 0.32390 0.86700 32.9089 0.25080 International_Tables_Vol_C
C 192.0 0.000 0.000 2.31000 20.8439 1.02000 10.2075 1.58860 0.56870 0.86500 51.6512 0.21560 International_Tables_Vol_C

loop_
_geom_angle_atom_site_label_1
_geom_angle_atom_site_label_2
_geom_angle_atom_site_label_3
_geom_angle
_geom_angle_site_symmetry_1
_geom_angle_site_symmetry_2
_geom_angle_site_symmetry_3
_geom_angle_publ_flag
O1 Zr O1 77.6582(31) 1_555 . 5_555 n
O1 Zr O1 77.6582(31) 1_555 . 6_555 n
O1 Zr O1 124.926(7) 1_555 . 8_555 n
O1 Zr O2 69.676(5) 1_555 . 1_555 n
O1 Zr O2 69.676(5) 1_555 . 13_555 n
O1 Zr O2 140.2475(14) 1_555 . -4_555 n
O1 Zr O2 140.2475(14) 1_555 . -16_555 n
O1 Zr O1 124.926(7) 5_555 . 6_555 n
O1 Zr O1 77.6582(31) 5_555 . 8_555 n
O1 Zr O2 140.2475(14) 5_555 . 1_555 n
O1 Zr O2 69.676(5) 5_555 . 13_555 n
O1 Zr O2 69.676(5) 5_555 . -4_555 n
O1 Zr O2 140.2475(14) 5_555 . -16_555 n
O1 Zr O1 77.6582(31) 6_555 . 8_555 n
O1 Zr O2 69.676(5) 6_555 . 1_555 n
O1 Zr O2 140.2475(14) 6_555 . 13_555 n
O1 Zr O2 140.2475(14) 6_555 . -4_555 n
O1 Zr O2 69.676(5) 6_555 . -16_555 n
O1 Zr O2 140.2475(14) 8_555 . 1_555 n
O1 Zr O2 140.2475(14) 8_555 . 13_555 n
O1 Zr O2 69.676(5) 8_555 . -4_555 n
O1 Zr O2 69.676(5) 8_555 . -16_555 n
O2 Zr O2 78.0071(30) 1_555 . 13_555 n
O2 Zr O2 125.762(7) 1_555 . -4_555 n
O2 Zr O2 78.0071(30) 1_555 . -16_555 n
O2 Zr O2 78.0071(30) 13_555 . -4_555 n
O2 Zr O2 125.762(7) 13_555 . -16_555 n
O2 Zr O2 78.0071(30) -4_555 . -16_555 n
Zr O1 Zr 100.756(4) 1_555 . 2_555 n
Zr O1 Zr 100.756(4) 1_555 . 3_555 n
Zr O1 Zr 100.756(9) 2_555 . 3_555 n
Zr O2 C1 135.499(6) 1_555 . 1_555 n
O2 C1 O2 124.7648 1_555 . 14_555 n
O2 C1 C2 117.618(7) 1_555 . 1_555 n
O2 C1 C2 117.618(7) 14_555 . 1_555 n
C1 C2 C3 117.938(7) 1_555 . 1_555 n
C1 C2 C3 117.938(7) 1_555 . 14_555 n
C3 C2 C3 124.124 1_555 . 14_555 n
C2 C3 C3 117.938(7) 1_555 . 219_555 n

loop_
_geom_bond_atom_site_label_1
_geom_bond_atom_site_label_2
_geom_bond_distance
_geom_bond_site_symmetry_1
_geom_bond_site_symmetry_2
_geom_bond_publ_flag
Zr O1 2.37958(21) . 1_555 n
Zr O1 2.37958(21) . 5_555 n
Zr O1 2.37958(21) . 6_555 n
Zr O1 2.37958(21) . 8_555 n
Zr O2 2.32608(21) . 1_555 n
Zr O2 2.32608(21) . 13_555 n
Zr O2 2.32608(21) . -4_555 n
Zr O2 2.32608(21) . -16_555 n
O1 Zr 2.37958(21) . 1_555 n
O1 Zr 2.37958(19) . 2_555 n
O1 Zr 2.37958(19) . 3_555 n
O2 Zr 2.32608(21) . 1_555 n
O2 C1 1.26257(13) . 1_555 n
C1 O2 1.26257(13) . 1_555 n
C1 O2 1.26257(13) . 14_555 n
C1 C2 1.39284(11) . 1_555 n
C2 C1 1.39284(11) . 1_555 n
C2 C3 1.29984(13) . 1_555 n
C2 C3 1.29984(13) . 14_555 n
C3 C2 1.29984(13) . 1_555 n
C3 C3 1.54990(12) . 219_555 n
